data_1563007
loop_
_publ_author_name
'Li, Qiao-Yun'
'Chen, Dian-Yu'
'He, Ming-Hua'
'Yang, Gao-Wen'
'Shen, Lei'
'Zhai, Chun'
'Shen, Wei'
'Gu, Kun'
'Zhao, Jing-Jing'

_publ_section_title
;
 Nd(III) and Dy(III) coordination compounds based on
 1H-tetrazolate-5-acetic acid ligands: Synthesis, crystal structures and
 catalytic properties
;
_journal_name_full 'Journal of Solid State Chemistry'
_journal_page_first 196
_journal_page_last 201
_journal_paper_doi 10.1016/j.jssc.2012.02.007
_journal_volume 190
_journal_year 2012
_chemical_formula_moiety 'C9 H18 N12 Nd2 O12, H O0.50, H O0.50, H2 O'
_chemical_formula_sum 'C9 H22 N12 Nd2 O14'
_chemical_formula_weight 810.87
_space_group_IT_number 2
_space_group_name_Hall '-P 1'
_space_group_name_H-M_alt 'P -1'
_symmetry_cell_setting triclinic
_symmetry_space_group_name_Hall '-P 1'
_symmetry_space_group_name_H-M 'P -1'
_atom_sites_solution_hydrogens geom
_atom_sites_solution_primary direct
_atom_sites_solution_secondary difmap
_audit_creation_method SHELXL-97
_cell_angle_alpha 70.191(4)
_cell_angle_beta 73.936(5)
_cell_angle_gamma 86.331(4)
_cell_formula_units_Z 2
_cell_length_a 9.601(2)
_cell_length_b 10.380(2)
_cell_length_c 14.231(7)
_cell_measurement_temperature 291(2)
_cell_volume 1281.5(7)
_computing_molecular_graphics 'SHELXL-97 (Sheldrick, 1997)'
_computing_publication_material 'SHELXL-97 (Sheldrick, 1997)'
_computing_structure_refinement 'SHELXL-97 (Sheldrick, 1997)'
_computing_structure_solution 'SHELXS-97 (Sheldrick, 1990)'
_diffrn_ambient_temperature 291(2)
_diffrn_measured_fraction_theta_full 0.997
_diffrn_measured_fraction_theta_max 0.997
_diffrn_measurement_device_type 'Rigaku mercury'
_diffrn_measurement_method \w
_diffrn_radiation_monochromator graphite
_diffrn_radiation_source 'fine-focus sealed tube'
_diffrn_radiation_type MoK\a
_diffrn_radiation_wavelength 0.71073
_diffrn_reflns_av_R_equivalents 0.0255
_diffrn_reflns_av_sigmaI/netI 0.0537
_diffrn_reflns_limit_h_max 11
_diffrn_reflns_limit_h_min -11
_diffrn_reflns_limit_k_max 12
_diffrn_reflns_limit_k_min -12
_diffrn_reflns_limit_l_max 17
_diffrn_reflns_limit_l_min -17
_diffrn_reflns_number 11876
_diffrn_reflns_theta_full 26.00
_diffrn_reflns_theta_max 26.00
_diffrn_reflns_theta_min 2.99
_diffrn_standards_decay_% 0
_diffrn_standards_interval_count 0
_diffrn_standards_interval_time 0
_diffrn_standards_number 0
_exptl_absorpt_coefficient_mu 4.090
_exptl_absorpt_correction_T_max 0.4402
_exptl_absorpt_correction_T_min 0.3734
_exptl_absorpt_correction_type multi-scan
_exptl_crystal_density_diffrn 2.101
_exptl_crystal_density_method 'not measured'
_exptl_crystal_F_000 784
_exptl_crystal_size_max 0.30
_exptl_crystal_size_mid 0.26
_exptl_crystal_size_min 0.24
_refine_diff_density_max 1.498
_refine_diff_density_min -1.720
_refine_diff_density_rms 0.100
_refine_ls_extinction_method none
_refine_ls_goodness_of_fit_ref 1.022
_refine_ls_hydrogen_treatment constr
_refine_ls_matrix_type full
_refine_ls_number_parameters 361
_refine_ls_number_reflns 5006
_refine_ls_number_restraints 3
_refine_ls_restrained_S_all 1.031
_refine_ls_R_factor_all 0.0578
_refine_ls_R_factor_gt 0.0351
_refine_ls_shift/su_max 0.000
_refine_ls_shift/su_mean 0.000
_refine_ls_structure_factor_coef Fsqd
_refine_ls_weighting_details 'calc w=1/[\s^2^(Fo^2^)+(0.0200P)^2^+0.0000P] where P=(Fo^2^+2Fc^2^)/3'
_refine_ls_weighting_scheme calc
_refine_ls_wR_factor_gt 0.0506
_refine_ls_wR_factor_ref 0.0527
_reflns_number_gt 3504
_reflns_number_total 5006
_reflns_threshold_expression >2sigma(I)
_cod_data_source_file JSSC-2012-190-196.cif
_cod_data_source_block t
_cod_database_code 1563007

loop_
_symmetry_equiv_pos_as_xyz
'x, y, z'
'-x, -y, -z'

loop_
_atom_site_label
_atom_site_type_symbol
_atom_site_fract_x
_atom_site_fract_y
_atom_site_fract_z
_atom_site_U_iso_or_equiv
_atom_site_adp_type
_atom_site_occupancy
_atom_site_symmetry_multiplicity
_atom_site_calc_flag
_atom_site_refinement_flags
_atom_site_disorder_assembly
_atom_site_disorder_group
C3 C 0.2629(5) 0.9725(5) 0.3205(3) 0.0410(11) Uani 1 1 d . . .
C2 C 0.1778(5) 0.9522(4) 0.4250(3) 0.0400(11) Uani 1 1 d . . .
H2A H 0.1390 0.8586 0.4556 0.048 Uiso 1 1 calc R . .
H2B H 0.0962 1.0122 0.4227 0.048 Uiso 1 1 calc R . .
C1 C 0.2546(5) 0.9770(4) 0.4928(3) 0.0370(10) Uani 1 1 d . . .
C6 C 0.4043(4) 0.6307(5) 0.4165(3) 0.0381(9) Uani 1 1 d U . .
C5 C 0.4388(5) 0.6505(5) 0.3081(3) 0.0399(10) Uani 1 1 d . . .
H5A H 0.3691 0.7117 0.2792 0.048 Uiso 1 1 calc R . .
H5B H 0.4266 0.5631 0.3001 0.048 Uiso 1 1 calc R . .
O4 O 0.6604(3) 0.7775(3) 0.2736(2) 0.0419(7) Uani 1 1 d . . .
C4 C 0.5830(5) 0.7057(5) 0.2476(4) 0.0405(10) Uani 1 1 d . . .
C9 C 1.0465(5) 1.3024(4) 0.1104(3) 0.0374(10) Uani 1 1 d . . .
C8 C 0.9322(5) 1.2020(4) 0.1702(3) 0.0401(11) Uani 1 1 d . . .
H8A H 0.9433 1.1669 0.2401 0.048 Uiso 1 1 calc R . .
H8B H 0.8423 1.2508 0.1742 0.048 Uiso 1 1 calc R . .
C7 C 0.9108(5) 1.0859(5) 0.1432(4) 0.0404(10) Uani 1 1 d . . .
N1 N 0.4153(4) 0.9720(4) 0.2809(3) 0.0401(9) Uani 1 1 d . . .
N2 N 0.4474(4) 1.0000(4) 0.1741(3) 0.0409(9) Uani 1 1 d . . .
N3 N 0.3128(4) 1.0157(4) 0.1479(3) 0.0442(9) Uani 1 1 d . . .
N4 N 0.1993(4) 1.0001(4) 0.2397(3) 0.0441(9) Uani 1 1 d . . .
N5 N 0.4327(4) 0.7363(4) 0.4584(3) 0.0377(8) Uani 1 1 d U . .
N6 N 0.3814(4) 0.6752(4) 0.5645(3) 0.0396(8) Uani 1 1 d U . .
N7 N 0.3012(4) 0.5549(4) 0.5901(3) 0.0361(8) Uani 1 1 d . . .
N8 N 0.3167(4) 0.5251(4) 0.4975(3) 0.0374(8) Uani 1 1 d . . .
N9 N 1.1271(4) 1.3234(4) 0.0078(3) 0.0401(9) Uani 1 1 d . . .
N10 N 1.2090(4) 1.4441(4) -0.0300(3) 0.0400(9) Uani 1 1 d . . .
N11 N 1.1755(4) 1.5018(4) 0.0507(3) 0.0426(9) Uani 1 1 d . . .
N12 N 1.0743(4) 1.4113(4) 0.1392(3) 0.0423(9) Uani 1 1 d . . .
Nd1 Nd 0.61696(3) 0.93424(3) 0.37323(2) 0.04046(8) Uani 1 1 d . . .
Nd2 Nd 0.87721(3) 0.81385(3) 0.11487(2) 0.04191(8) Uani 1 1 d . . .
O2 O 0.3840(3) 0.9982(3) 0.4717(2) 0.0399(7) Uani 1 1 d . . .
O1 O 0.1723(3) 0.9772(3) 0.5768(2) 0.0406(7) Uani 1 1 d . . .
O3 O 0.6305(3) 0.6984(3) 0.1586(2) 0.0391(7) Uani 1 1 d . . .
O5 O 0.8046(3) 1.0095(3) 0.1976(2) 0.0424(7) Uani 1 1 d . . .
O6 O 0.9978(3) 1.0482(3) 0.0771(2) 0.0403(7) Uani 1 1 d . . .
O7 O 0.5960(3) 1.1816(3) 0.3146(2) 0.0393(7) Uani 1 1 d . . .
H7A H 0.6566 1.2178 0.3326 0.047 Uiso 1 1 d R . .
H7B H 0.6133 1.2118 0.2488 0.047 Uiso 1 1 d R . .
O8 O 0.7421(3) 0.7423(3) 0.4756(2) 0.0375(7) Uani 1 1 d . . .
H8C H 0.6805 0.6930 0.5295 0.045 Uiso 1 1 d R . .
H8D H 0.7822 0.6940 0.4384 0.045 Uiso 1 1 d R . .
O9 O 0.7118(3) 0.9896(3) 0.0364(2) 0.0402(7) Uani 1 1 d . . .
H9A H 0.6626 0.9547 0.0092 0.048 Uiso 1 1 d R . .
H9B H 0.6547 1.0163 0.0831 0.048 Uiso 1 1 d R . .
O10 O 1.1325(3) 0.7492(3) 0.0659(2) 0.0439(8) Uani 1 1 d . . .
H10A H 1.1358 0.6725 0.0562 0.053 Uiso 1 1 d R . .
H10B H 1.1786 0.8100 0.0105 0.053 Uiso 1 1 d R . .
O11 O 0.9934(3) 0.7966(3) 0.2561(2) 0.0425(7) Uani 1 1 d . . .
H11A H 1.0709 0.8461 0.2305 0.051 Uiso 1 1 d R . .
H11B H 0.9354 0.8243 0.3019 0.051 Uiso 1 1 d R . .
O12 O 0.8825(3) 0.5696(3) 0.2241(2) 0.0436(8) Uani 1 1 d . . .
H12A H 0.8695 0.5181 0.1916 0.052 Uiso 1 1 d R . .
H12B H 0.9642 0.5539 0.2375 0.052 Uiso 1 1 d R . .
O1W O 0.4601(6) 0.7877(6) 0.0489(4) 0.0391(14) Uani 0.50 1 d P . .
H1X H 0.4252 0.8206 0.0974 0.047 Uiso 0.50 1 d PR . .
H1Y H 0.3913 0.7594 0.0332 0.047 Uiso 0.50 1 d PR . .
O2W O 0.2311(11) 0.6134(10) 0.1764(8) 0.047(3) Uani 0.30 1 d P . .
H2X H 0.3020 0.6676 0.1363 0.056 Uiso 0.30 1 d PR . .
H2Y H 0.2449 0.5782 0.2363 0.056 Uiso 0.30 1 d PR . .
O3W O 0.0104(8) 0.6099(7) 0.4348(6) 0.0438(19) Uani 0.40 1 d P . .
H3X H 0.0627 0.6116 0.3754 0.053 Uiso 0.40 1 d PR . .
H3Y H 0.0634 0.5971 0.4759 0.053 Uiso 0.40 1 d PR . .
O4W O 0.7418(11) 0.6800(9) 0.6759(7) 0.038(2) Uani 0.30 1 d P . .
H4X H 0.7097 0.6802 0.7378 0.045 Uiso 0.30 1 d PR . .
H4Y H 0.7966 0.6125 0.6749 0.045 Uiso 0.30 1 d PR . .
O5W O 0.3805(8) 0.6784(7) 0.9026(5) 0.0606(19) Uani 0.50 1 d P . .
H5X H 0.4555 0.6592 0.9248 0.073 Uiso 0.50 1 d PR . .
H5Y H 0.3557 0.6106 0.8894 0.073 Uiso 0.50 1 d PR . .

loop_
_atom_site_aniso_label
_atom_site_aniso_U_11
_atom_site_aniso_U_22
_atom_site_aniso_U_33
_atom_site_aniso_U_23
_atom_site_aniso_U_13
_atom_site_aniso_U_12
C3 0.043(3) 0.049(3) 0.032(2) -0.011(2) -0.015(2) 0.009(2)
C2 0.050(3) 0.035(2) 0.037(2) -0.010(2) -0.020(2) 0.014(2)
C1 0.041(3) 0.033(2) 0.039(2) -0.016(2) -0.011(2) 0.012(2)
C6 0.030(2) 0.048(2) 0.042(2) -0.019(2) -0.0161(19) 0.0135(19)
C5 0.044(3) 0.041(3) 0.039(2) -0.017(2) -0.013(2) 0.010(2)
O4 0.0475(18) 0.0411(18) 0.0389(17) -0.0140(14) -0.0150(15) 0.0069(14)
C4 0.044(3) 0.041(3) 0.040(3) -0.015(2) -0.016(2) 0.006(2)
C9 0.040(2) 0.035(2) 0.034(2) -0.0104(19) -0.0091(19) 0.0078(19)
C8 0.038(2) 0.042(3) 0.039(3) -0.008(2) -0.017(2) 0.012(2)
C7 0.033(2) 0.043(3) 0.045(3) -0.011(2) -0.017(2) 0.012(2)
N1 0.038(2) 0.044(2) 0.040(2) -0.0146(18) -0.0136(17) 0.0030(16)
N2 0.044(2) 0.046(2) 0.041(2) -0.0214(18) -0.0201(18) 0.0221(17)
N3 0.043(2) 0.054(3) 0.044(2) -0.0228(19) -0.0210(19) 0.0207(18)
N4 0.040(2) 0.055(2) 0.037(2) -0.0121(18) -0.0102(17) -0.0177(18)
N5 0.043(2) 0.038(2) 0.0355(15) -0.0124(14) -0.0177(16) 0.0121(16)
N6 0.047(2) 0.042(2) 0.0376(14) -0.0191(15) -0.0181(16) 0.0087(17)
N7 0.0348(19) 0.043(2) 0.037(2) -0.0141(17) -0.0213(16) 0.0122(16)
N8 0.0369(19) 0.037(2) 0.037(2) -0.0111(17) -0.0114(17) 0.0123(16)
N9 0.041(2) 0.043(2) 0.034(2) -0.0095(18) -0.0128(17) 0.0130(17)
N10 0.040(2) 0.041(2) 0.041(2) -0.0184(18) -0.0115(17) 0.0188(17)
N11 0.034(2) 0.062(3) 0.039(2) -0.0222(19) -0.0121(17) -0.0102(18)
N12 0.041(2) 0.060(3) 0.031(2) -0.0166(18) -0.0149(17) -0.0038(19)
Nd1 0.04219(15) 0.04095(15) 0.04071(13) -0.01412(11) -0.01667(11) 0.01074(11)
Nd2 0.03898(15) 0.04326(16) 0.04084(15) -0.01044(12) -0.01358(12) 0.01186(11)
O2 0.0437(19) 0.0343(17) 0.0423(18) -0.0121(14) -0.0142(15) 0.0059(14)
O1 0.0435(17) 0.0400(17) 0.0405(17) -0.0153(14) -0.0149(15) 0.0113(13)
O3 0.0419(17) 0.0420(18) 0.0361(17) -0.0141(14) -0.0147(15) 0.0066(14)
O5 0.0419(18) 0.0458(19) 0.0436(18) -0.0170(15) -0.0177(15) 0.0105(15)
O6 0.0366(16) 0.0421(18) 0.0425(17) -0.0112(15) -0.0176(14) 0.0131(14)
O7 0.0384(16) 0.0434(18) 0.0401(17) -0.0140(14) -0.0173(14) 0.0023(13)
O8 0.0383(16) 0.0359(17) 0.0418(17) -0.0122(14) -0.0170(14) -0.0003(13)
O9 0.0360(16) 0.0421(18) 0.0411(17) -0.0128(14) -0.0114(14) 0.0096(13)
O10 0.0426(18) 0.0400(18) 0.0473(19) -0.0094(15) -0.0177(15) 0.0095(14)
O11 0.0429(17) 0.0384(17) 0.0422(17) -0.0069(14) -0.0137(15) 0.0034(14)
O12 0.0436(18) 0.0470(19) 0.0432(18) -0.0144(15) -0.0185(15) 0.0068(14)
O1W 0.046(3) 0.046(4) 0.029(3) -0.017(3) -0.012(3) 0.007(3)
O2W 0.049(6) 0.038(6) 0.050(6) -0.009(5) -0.020(5) 0.015(5)
O3W 0.041(4) 0.045(5) 0.043(4) -0.001(4) -0.026(4) 0.002(4)
O4W 0.051(6) 0.019(4) 0.036(5) 0.002(4) -0.013(5) 0.004(4)
O5W 0.069(5) 0.054(4) 0.055(4) -0.019(4) -0.015(4) 0.021(4)

loop_
_atom_type_symbol
_atom_type_description
_atom_type_scat_dispersion_real
_atom_type_scat_dispersion_imag
_atom_type_scat_source
C C 0.0033 0.0016 'International Tables Vol C Tables 4.2.6.8 and 6.1.1.4'
H H 0.0000 0.0000 'International Tables Vol C Tables 4.2.6.8 and 6.1.1.4'
N N 0.0061 0.0033 'International Tables Vol C Tables 4.2.6.8 and 6.1.1.4'
Nd Nd -0.1943 3.0179 'International Tables Vol C Tables 4.2.6.8 and 6.1.1.4'
O O 0.0106 0.0060 'International Tables Vol C Tables 4.2.6.8 and 6.1.1.4'

loop_
_geom_angle_atom_site_label_1
_geom_angle_atom_site_label_2
_geom_angle_atom_site_label_3
_geom_angle
_geom_angle_site_symmetry_1
_geom_angle_site_symmetry_3
N4 C3 N1 109.2(4) . .
N4 C3 C2 121.6(4) . .
N1 C3 C2 129.2(4) . .
C3 C2 C1 115.5(4) . .
C3 C2 H2A 108.4 . .
C1 C2 H2A 108.4 . .
C3 C2 H2B 108.4 . .
C1 C2 H2B 108.4 . .
H2A C2 H2B 107.5 . .
O2 C1 O1 121.6(4) . .
O2 C1 C2 125.7(4) . .
O1 C1 C2 112.7(4) . .
O2 C1 Nd1 58.6(2) . 2_676
O1 C1 Nd1 63.5(2) . 2_676
C2 C1 Nd1 171.1(3) . 2_676
N8 C6 C5 126.8(4) . .
N8 C6 N5 108.7(4) . .
C5 C6 N5 123.5(4) . .
C6 C5 C4 116.0(4) . .
C6 C5 H5A 108.3 . .
C4 C5 H5A 108.3 . .
C6 C5 H5B 108.3 . .
C4 C5 H5B 108.3 . .
H5A C5 H5B 107.4 . .
C4 O4 Nd1 136.9(3) . .
C4 O4 Nd2 95.9(3) . .
Nd1 O4 Nd2 121.26(13) . .
O3 C4 O4 116.3(4) . .
O3 C4 C5 118.9(4) . .
O4 C4 C5 124.3(4) . .
O3 C4 Nd2 58.2(2) . .
O4 C4 Nd2 58.6(2) . .
C5 C4 Nd2 177.1(3) . .
N12 C9 N9 109.1(4) . .
N12 C9 C8 123.6(4) . .
N9 C9 C8 126.2(4) . .
C7 C8 C9 123.0(4) . .
C7 C8 H8A 106.6 . .
C9 C8 H8A 106.6 . .
C7 C8 H8B 106.6 . .
C9 C8 H8B 106.6 . .
H8A C8 H8B 106.5 . .
O6 C7 O5 117.2(4) . .
O6 C7 C8 124.9(4) . .
O5 C7 C8 117.4(4) . .
O6 C7 Nd2 57.2(2) . .
O5 C7 Nd2 60.0(2) . .
C8 C7 Nd2 171.5(3) . .
N2 N1 C3 108.2(3) . .
N2 N1 Nd1 121.2(3) . .
C3 N1 Nd1 130.6(3) . .
N1 N2 N3 107.1(3) . .
N4 N3 N2 108.2(3) . .
C3 N4 N3 107.2(3) . .
N6 N5 C6 103.8(3) . .
N6 N5 Nd1 123.4(3) . .
C6 N5 Nd1 128.5(3) . .
N5 N6 N7 111.5(3) . .
N6 N7 N8 107.9(3) . .
C6 N8 N7 106.9(3) . .
N10 N9 C9 109.5(4) . .
N10 N9 Nd2 120.1(3) . 2_775
C9 N9 Nd2 130.2(3) . 2_775
N9 N10 N11 106.6(3) . .
N10 N11 N12 108.5(3) . .
C9 N12 N11 106.2(3) . .
O7 Nd1 O4 129.49(10) . .
O7 Nd1 O2 69.76(9) . .
O4 Nd1 O2 128.96(10) . .
O7 Nd1 O8 143.54(9) . .
O4 Nd1 O8 77.22(10) . .
O2 Nd1 O8 115.81(10) . .
O7 Nd1 O2 75.39(10) . 2_676
O4 Nd1 O2 153.78(10) . 2_676
O2 Nd1 O2 61.97(12) . 2_676
O8 Nd1 O2 76.75(10) . 2_676
O7 Nd1 N5 133.27(10) . .
O4 Nd1 N5 69.49(11) . .
O2 Nd1 N5 67.74(10) . .
O8 Nd1 N5 74.81(10) . .
O2 Nd1 N5 100.44(10) 2_676 .
O7 Nd1 O5 77.44(10) . .
O4 Nd1 O5 62.59(10) . .
O2 Nd1 O5 142.59(9) . .
O8 Nd1 O5 101.21(10) . .
O2 Nd1 O5 126.28(10) 2_676 .
N5 Nd1 O5 131.40(11) . .
O7 Nd1 N1 76.68(11) . .
O4 Nd1 N1 73.60(11) . .
O2 Nd1 N1 66.17(11) . .
O8 Nd1 N1 139.62(11) . .
O2 Nd1 N1 126.80(11) 2_676 .
N5 Nd1 N1 69.19(11) . .
O5 Nd1 N1 89.53(11) . .
O7 Nd1 O1 76.14(9) . 2_676
O4 Nd1 O1 121.82(10) . 2_676
O2 Nd1 O1 108.11(10) . 2_676
O8 Nd1 O1 67.87(9) . 2_676
O2 Nd1 O1 48.89(9) 2_676 2_676
N5 Nd1 O1 135.66(10) . 2_676
O5 Nd1 O1 80.04(10) . 2_676
N1 Nd1 O1 152.41(10) . 2_676
O7 Nd1 C1 76.04(11) . 2_676
O4 Nd1 C1 140.53(11) . 2_676
O2 Nd1 C1 85.18(11) . 2_676
O8 Nd1 C1 68.95(10) . 2_676
O2 Nd1 C1 24.12(10) 2_676 2_676
N5 Nd1 C1 118.06(12) . 2_676
O5 Nd1 C1 104.19(12) . 2_676
N1 Nd1 C1 145.79(11) . 2_676
O1 Nd1 C1 24.88(10) 2_676 2_676
O10 Nd2 O12 74.59(10) . .
O10 Nd2 O11 70.07(10) . .
O12 Nd2 O11 69.96(10) . .
O10 Nd2 O9 137.94(10) . .
O12 Nd2 O9 142.29(10) . .
O11 Nd2 O9 130.69(10) . .
O10 Nd2 O3 135.72(10) . .
O12 Nd2 O3 70.76(10) . .
O11 Nd2 O3 120.24(10) . .
O9 Nd2 O3 71.56(10) . .
O10 Nd2 O4 140.82(10) . .
O12 Nd2 O4 74.51(10) . .
O11 Nd2 O4 77.09(10) . .
O9 Nd2 O4 80.30(10) . .
O3 Nd2 O4 49.99(10) . .
O10 Nd2 O6 82.16(10) . .
O12 Nd2 O6 139.45(10) . .
O11 Nd2 O6 71.05(9) . .
O9 Nd2 O6 74.74(9) . .
O3 Nd2 O6 141.78(9) . .
O4 Nd2 O6 107.04(10) . .
O10 Nd2 O6 69.38(9) . 2_775
O12 Nd2 O6 133.32(10) . 2_775
O11 Nd2 O6 121.12(10) . 2_775
O9 Nd2 O6 68.85(9) . 2_775
O3 Nd2 O6 118.63(9) . 2_775
O4 Nd2 O6 149.01(9) . 2_775
O6 Nd2 O6 62.73(12) . 2_775
O10 Nd2 N9 77.40(11) . 2_775
O12 Nd2 N9 75.69(11) . 2_775
O11 Nd2 N9 137.53(10) . 2_775
O9 Nd2 N9 91.78(10) . 2_775
O3 Nd2 N9 68.06(11) . 2_775
O4 Nd2 N9 116.96(11) . 2_775
O6 Nd2 N9 130.95(11) . 2_775
O6 Nd2 N9 68.38(11) 2_775 2_775
O10 Nd2 O5 120.95(10) . .
O12 Nd2 O5 121.74(10) . .
O11 Nd2 O5 66.28(9) . .
O9 Nd2 O5 64.45(10) . .
O3 Nd2 O5 100.67(10) . .
O4 Nd2 O5 59.89(10) . .
O6 Nd2 O5 47.36(10) . .
O6 Nd2 O5 102.17(10) 2_775 .
N9 Nd2 O5 156.17(10) 2_775 .
O10 Nd2 C4 143.22(11) . .
O12 Nd2 C4 68.67(11) . .
O11 Nd2 C4 98.24(12) . .
O9 Nd2 C4 76.46(11) . .
O3 Nd2 C4 24.64(11) . .
O4 Nd2 C4 25.51(11) . .
O6 Nd2 C4 128.27(11) . .
O6 Nd2 C4 138.75(11) 2_775 .
N9 Nd2 C4 91.67(12) 2_775 .
O5 Nd2 C4 81.49(12) . .
O10 Nd2 C7 101.58(11) . .
O12 Nd2 C7 134.28(11) . .
O11 Nd2 C7 66.23(10) . .
O9 Nd2 C7 68.13(11) . .
O3 Nd2 C7 122.30(11) . .
O4 Nd2 C7 83.55(11) . .
O6 Nd2 C7 23.56(10) . .
O6 Nd2 C7 82.35(12) 2_775 .
N9 Nd2 C7 149.24(12) 2_775 .
O5 Nd2 C7 23.81(10) . .
C4 Nd2 C7 105.10(13) . .
C1 O2 Nd1 141.0(3) . .
C1 O2 Nd1 97.3(3) . 2_676
Nd1 O2 Nd1 118.03(11) . 2_676
C1 O1 Nd1 91.6(3) . 2_676
C4 O3 Nd2 97.1(3) . .
C7 O5 Nd1 145.0(3) . .
C7 O5 Nd2 96.2(3) . .
Nd1 O5 Nd2 114.16(12) . .
C7 O6 Nd2 99.2(3) . .
C7 O6 Nd2 129.4(3) . 2_775
Nd2 O6 Nd2 117.27(12) . 2_775
Nd1 O7 H7A 109.6 . .
Nd1 O7 H7B 109.4 . .
H7A O7 H7B 109.5 . .
Nd1 O8 H8C 109.6 . .
Nd1 O8 H8D 109.0 . .
H8C O8 H8D 109.5 . .
Nd2 O9 H9A 109.6 . .
Nd2 O9 H9B 109.8 . .
H9A O9 H9B 109.5 . .
Nd2 O10 H10A 109.5 . .
Nd2 O10 H10B 109.5 . .
H10A O10 H10B 109.5 . .
Nd2 O11 H11A 109.4 . .
Nd2 O11 H11B 109.5 . .
H11A O11 H11B 109.5 . .
Nd2 O12 H12A 109.5 . .
Nd2 O12 H12B 109.6 . .
H12A O12 H12B 109.5 . .
H1X O1W H1Y 109.5 . .
H2X O2W H2Y 109.5 . .
H3X O3W H3Y 109.5 . .
H4X O4W H4Y 109.5 . .
H5X O5W H5Y 109.5 . .

loop_
_geom_bond_atom_site_label_1
_geom_bond_atom_site_label_2
_geom_bond_distance
_geom_bond_site_symmetry_2
C3 N4 1.385(5) .
C3 N1 1.415(6) .
C3 C2 1.436(6) .
C2 C1 1.459(6) .
C2 H2A 0.9700 .
C2 H2B 0.9700 .
C1 O2 1.211(5) .
C1 O1 1.237(5) .
C1 Nd1 2.940(4) 2_676
C6 N8 1.401(6) .
C6 C5 1.429(6) .
C6 N5 1.484(5) .
C5 C4 1.447(6) .
C5 H5A 0.9700 .
C5 H5B 0.9700 .
O4 C4 1.286(5) .
O4 Nd1 2.446(3) .
O4 Nd2 2.549(3) .
C4 O3 1.248(5) .
C4 Nd2 2.970(5) .
C9 N12 1.389(6) .
C9 N9 1.399(5) .
C9 C8 1.429(6) .
C8 C7 1.426(6) .
C8 H8A 0.9700 .
C8 H8B 0.9700 .
C7 O6 1.228(5) .
C7 O5 1.232(5) .
C7 Nd2 3.034(5) .
N1 N2 1.394(5) .
N1 Nd1 2.567(4) .
N2 N3 1.427(5) .
N3 N4 1.418(5) .
N5 N6 1.380(5) .
N5 Nd1 2.532(4) .
N6 N7 1.394(5) .
N7 N8 1.421(5) .
N9 N10 1.383(5) .
N9 Nd2 2.610(4) 2_775
N10 N11 1.420(5) .
N11 N12 1.432(5) .
Nd1 O7 2.430(3) .
Nd1 O2 2.473(3) .
Nd1 O8 2.496(3) .
Nd1 O2 2.529(3) 2_676
Nd1 O5 2.543(3) .
Nd1 O1 2.631(3) 2_676
Nd1 C1 2.940(4) 2_676
Nd2 O10 2.471(3) .
Nd2 O12 2.490(3) .
Nd2 O11 2.508(3) .
Nd2 O9 2.516(3) .
Nd2 O3 2.545(3) .
Nd2 O6 2.584(3) .
Nd2 O6 2.590(3) 2_775
Nd2 N9 2.610(4) 2_775
Nd2 O5 2.642(3) .
O2 Nd1 2.529(3) 2_676
O1 Nd1 2.631(3) 2_676
O6 Nd2 2.590(3) 2_775
O7 H7A 0.8500 .
O7 H7B 0.8500 .
O8 H8C 0.8500 .
O8 H8D 0.8500 .
O9 H9A 0.8500 .
O9 H9B 0.8500 .
O10 H10A 0.8500 .
O10 H10B 0.8501 .
O11 H11A 0.8500 .
O11 H11B 0.8501 .
O12 H12A 0.8499 .
O12 H12B 0.8500 .
O1W H1X 0.8500 .
O1W H1Y 0.8499 .
O2W H2X 0.8500 .
O2W H2Y 0.8500 .
O3W H3X 0.8500 .
O3W H3Y 0.8500 .
O4W H4X 0.8500 .
O4W H4Y 0.8500 .
O5W H5X 0.8499 .
O5W H5Y 0.8499 .

loop_
_geom_torsion_atom_site_label_1
_geom_torsion_atom_site_label_2
_geom_torsion_atom_site_label_3
_geom_torsion_atom_site_label_4
_geom_torsion
_geom_torsion_site_symmetry_1
_geom_torsion_site_symmetry_2
_geom_torsion_site_symmetry_3
_geom_torsion_site_symmetry_4
N4 C3 C2 C1 -157.1(4) . . . .
N1 C3 C2 C1 21.4(7) . . . .
C3 C2 C1 O2 -8.3(7) . . . .
C3 C2 C1 O1 170.3(4) . . . .
C3 C2 C1 Nd1 108(2) . . . 2_676
N8 C6 C5 C4 -144.9(4) . . . .
N5 C6 C5 C4 48.1(6) . . . .
Nd1 O4 C4 O3 142.3(3) . . . .
Nd2 O4 C4 O3 -8.5(4) . . . .
Nd1 O4 C4 C5 -28.8(7) . . . .
Nd2 O4 C4 C5 -179.6(4) . . . .
Nd1 O4 C4 Nd2 150.8(4) . . . .
C6 C5 C4 O3 165.0(4) . . . .
C6 C5 C4 O4 -24.1(6) . . . .
C6 C5 C4 Nd2 163(6) . . . .
N12 C9 C8 C7 -175.8(4) . . . .
N9 C9 C8 C7 17.5(6) . . . .
C9 C8 C7 O6 11.6(7) . . . .
C9 C8 C7 O5 -176.5(4) . . . .
C9 C8 C7 Nd2 113(2) . . . .
N4 C3 N1 N2 0.2(5) . . . .
C2 C3 N1 N2 -178.4(5) . . . .
N4 C3 N1 Nd1 178.9(3) . . . .
C2 C3 N1 Nd1 0.3(7) . . . .
C3 N1 N2 N3 -1.0(5) . . . .
Nd1 N1 N2 N3 -179.9(2) . . . .
N1 N2 N3 N4 1.4(4) . . . .
N1 C3 N4 N3 0.7(5) . . . .
C2 C3 N4 N3 179.5(4) . . . .
N2 N3 N4 C3 -1.3(5) . . . .
N8 C6 N5 N6 10.1(4) . . . .
C5 C6 N5 N6 179.2(4) . . . .
N8 C6 N5 Nd1 167.1(2) . . . .
C5 C6 N5 Nd1 -23.9(5) . . . .
C6 N5 N6 N7 -11.2(4) . . . .
Nd1 N5 N6 N7 -169.6(2) . . . .
N5 N6 N7 N8 8.3(4) . . . .
C5 C6 N8 N7 -174.0(4) . . . .
N5 C6 N8 N7 -5.5(4) . . . .
N6 N7 N8 C6 -1.3(4) . . . .
N12 C9 N9 N10 0.9(5) . . . .
C8 C9 N9 N10 169.2(4) . . . .
N12 C9 N9 Nd2 -173.1(2) . . . 2_775
C8 C9 N9 Nd2 -4.8(6) . . . 2_775
C9 N9 N10 N11 -1.5(4) . . . .
Nd2 N9 N10 N11 173.2(2) 2_775 . . .
N9 N10 N11 N12 1.5(4) . . . .
N9 C9 N12 N11 0.1(4) . . . .
C8 C9 N12 N11 -168.6(4) . . . .
N10 N11 N12 C9 -1.0(4) . . . .
C4 O4 Nd1 O7 -91.2(4) . . . .
Nd2 O4 Nd1 O7 54.18(18) . . . .
C4 O4 Nd1 O2 3.9(4) . . . .
Nd2 O4 Nd1 O2 149.33(12) . . . .
C4 O4 Nd1 O8 116.9(4) . . . .
Nd2 O4 Nd1 O8 -97.68(14) . . . .
C4 O4 Nd1 O2 109.8(4) . . . 2_676
Nd2 O4 Nd1 O2 -104.8(2) . . . 2_676
C4 O4 Nd1 N5 38.6(4) . . . .
Nd2 O4 Nd1 N5 -176.02(17) . . . .
C4 O4 Nd1 O5 -133.1(4) . . . .
Nd2 O4 Nd1 O5 12.33(11) . . . .
C4 O4 Nd1 N1 -34.9(4) . . . .
Nd2 O4 Nd1 N1 110.56(15) . . . .
C4 O4 Nd1 O1 170.4(4) . . . 2_676
Nd2 O4 Nd1 O1 -44.22(17) . . . 2_676
C4 O4 Nd1 C1 148.2(4) . . . 2_676
Nd2 O4 Nd1 C1 -66.4(2) . . . 2_676
N6 N5 Nd1 O7 -92.1(3) . . . .
C6 N5 Nd1 O7 115.0(3) . . . .
N6 N5 Nd1 O4 142.4(3) . . . .
C6 N5 Nd1 O4 -10.5(3) . . . .
N6 N5 Nd1 O2 -66.1(3) . . . .
C6 N5 Nd1 O2 141.0(3) . . . .
N6 N5 Nd1 O8 60.7(3) . . . .
C6 N5 Nd1 O8 -92.3(3) . . . .
N6 N5 Nd1 O2 -12.4(3) . . . 2_676
C6 N5 Nd1 O2 -165.3(3) . . . 2_676
N6 N5 Nd1 O5 152.3(3) . . . .
C6 N5 Nd1 O5 -0.6(4) . . . .
N6 N5 Nd1 N1 -138.0(3) . . . .
C6 N5 Nd1 N1 69.1(3) . . . .
N6 N5 Nd1 O1 27.4(3) . . . 2_676
C6 N5 Nd1 O1 -125.5(3) . . . 2_676
N6 N5 Nd1 C1 5.2(3) . . . 2_676
C6 N5 Nd1 C1 -147.8(3) . . . 2_676
N2 N1 Nd1 O7 85.8(3) . . . .
C3 N1 Nd1 O7 -92.8(4) . . . .
N2 N1 Nd1 O4 -52.8(3) . . . .
C3 N1 Nd1 O4 128.5(4) . . . .
N2 N1 Nd1 O2 159.3(3) . . . .
C3 N1 Nd1 O2 -19.3(4) . . . .
N2 N1 Nd1 O8 -98.2(3) . . . .
C3 N1 Nd1 O8 83.1(4) . . . .
N2 N1 Nd1 O2 145.8(3) . . . 2_676
C3 N1 Nd1 O2 -32.8(4) . . . 2_676
N2 N1 Nd1 N5 -126.6(3) . . . .
C3 N1 Nd1 N5 54.7(4) . . . .
N2 N1 Nd1 O5 8.6(3) . . . .
C3 N1 Nd1 O5 -170.0(4) . . . .
N2 N1 Nd1 O1 75.7(4) . . . 2_676
C3 N1 Nd1 O1 -102.9(4) . . . 2_676
N2 N1 Nd1 C1 123.7(3) . . . 2_676
C3 N1 Nd1 C1 -54.9(5) . . . 2_676
C4 O4 Nd2 O10 -111.9(3) . . . .
Nd1 O4 Nd2 O10 91.09(19) . . . .
C4 O4 Nd2 O12 -72.8(3) . . . .
Nd1 O4 Nd2 O12 130.15(15) . . . .
C4 O4 Nd2 O11 -145.3(3) . . . .
Nd1 O4 Nd2 O11 57.69(13) . . . .
C4 O4 Nd2 O9 78.9(3) . . . .
Nd1 O4 Nd2 O9 -78.18(14) . . . .
C4 O4 Nd2 O3 4.9(2) . . . .
Nd1 O4 Nd2 O3 -152.2(2) . . . .
C4 O4 Nd2 O6 149.5(2) . . . .
Nd1 O4 Nd2 O6 -7.56(16) . . . .
C4 O4 Nd2 O6 84.3(3) . . . 2_775
Nd1 O4 Nd2 O6 -72.7(2) . . . 2_775
C4 O4 Nd2 N9 -8.2(3) . . . 2_775
Nd1 O4 Nd2 N9 -165.23(12) . . . 2_775
C4 O4 Nd2 O5 144.9(3) . . . .
Nd1 O4 Nd2 O5 -12.18(11) . . . .
Nd1 O4 Nd2 C4 -157.0(3) . . . .
C4 O4 Nd2 C7 147.7(3) . . . .
Nd1 O4 Nd2 C7 -9.35(13) . . . .
O3 C4 Nd2 O10 -87.2(3) . . . .
O4 C4 Nd2 O10 101.7(3) . . . .
C5 C4 Nd2 O10 -85(6) . . . .
O3 C4 Nd2 O12 -90.2(3) . . . .
O4 C4 Nd2 O12 98.8(3) . . . .
C5 C4 Nd2 O12 -88(6) . . . .
O3 C4 Nd2 O11 -154.8(2) . . . .
O4 C4 Nd2 O11 34.1(3) . . . .
C5 C4 Nd2 O11 -152(6) . . . .
O3 C4 Nd2 O9 75.2(3) . . . .
O4 C4 Nd2 O9 -95.9(3) . . . .
C5 C4 Nd2 O9 78(6) . . . .
O4 C4 Nd2 O3 -171.1(4) . . . .
C5 C4 Nd2 O3 3(6) . . . .
O3 C4 Nd2 O4 171.1(4) . . . .
C5 C4 Nd2 O4 174(6) . . . .
O3 C4 Nd2 O6 132.9(2) . . . .
O4 C4 Nd2 O6 -38.2(3) . . . .
C5 C4 Nd2 O6 135(6) . . . .
O3 C4 Nd2 O6 42.0(3) . . . 2_775
O4 C4 Nd2 O6 -129.0(2) . . . 2_775
C5 C4 Nd2 O6 45(6) . . . 2_775
O3 C4 Nd2 N9 -16.2(3) . . . 2_775
O4 C4 Nd2 N9 172.7(2) . . . 2_775
C5 C4 Nd2 N9 -14(6) . . . 2_775
O3 C4 Nd2 O5 140.8(3) . . . .
O4 C4 Nd2 O5 -30.2(2) . . . .
C5 C4 Nd2 O5 143(6) . . . .
O3 C4 Nd2 C7 137.7(2) . . . .
O4 C4 Nd2 C7 -33.4(3) . . . .
C5 C4 Nd2 C7 140(6) . . . .
O6 C7 Nd2 O10 35.1(3) . . . .
O5 C7 Nd2 O10 -146.7(2) . . . .
C8 C7 Nd2 O10 -72(2) . . . .
O6 C7 Nd2 O12 114.8(2) . . . .
O5 C7 Nd2 O12 -67.0(3) . . . .
C8 C7 Nd2 O12 7(2) . . . .
O6 C7 Nd2 O11 97.0(2) . . . .
O5 C7 Nd2 O11 -84.8(3) . . . .
C8 C7 Nd2 O11 -10(2) . . . .
O6 C7 Nd2 O9 -102.2(3) . . . .
O5 C7 Nd2 O9 76.0(2) . . . .
C8 C7 Nd2 O9 151(2) . . . .
O6 C7 Nd2 O3 -151.1(2) . . . .
O5 C7 Nd2 O3 27.1(3) . . . .
C8 C7 Nd2 O3 102(2) . . . .
O6 C7 Nd2 O4 175.7(3) . . . .
O5 C7 Nd2 O4 -6.1(2) . . . .
C8 C7 Nd2 O4 68(2) . . . .
O5 C7 Nd2 O6 178.2(4) . . . .
C8 C7 Nd2 O6 -107(2) . . . .
O6 C7 Nd2 O6 -31.9(3) . . . 2_775
O5 C7 Nd2 O6 146.2(2) . . . 2_775
C8 C7 Nd2 O6 -139(2) . . . 2_775
O6 C7 Nd2 N9 -49.7(4) . . . 2_775
O5 C7 Nd2 N9 128.5(3) . . . 2_775
C8 C7 Nd2 N9 -157(2) . . . 2_775
O6 C7 Nd2 O5 -178.2(4) . . . .
C8 C7 Nd2 O5 75(2) . . . .
O6 C7 Nd2 C4 -170.5(2) . . . .
O5 C7 Nd2 C4 7.7(3) . . . .
C8 C7 Nd2 C4 82(2) . . . .
O1 C1 O2 Nd1 147.8(3) . . . .
C2 C1 O2 Nd1 -33.7(7) . . . .
Nd1 C1 O2 Nd1 155.7(5) 2_676 . . .
O1 C1 O2 Nd1 -7.9(4) . . . 2_676
C2 C1 O2 Nd1 170.6(4) . . . 2_676
O7 Nd1 O2 C1 123.7(5) . . . .
O4 Nd1 O2 C1 -1.3(5) . . . .
O8 Nd1 O2 C1 -95.5(5) . . . .
O2 Nd1 O2 C1 -152.5(5) 2_676 . . .
N5 Nd1 O2 C1 -36.4(4) . . . .
O5 Nd1 O2 C1 93.5(5) . . . .
N1 Nd1 O2 C1 39.8(4) . . . .
O1 Nd1 O2 C1 -169.2(4) 2_676 . . .
C1 Nd1 O2 C1 -159.4(4) 2_676 . . .
O7 Nd1 O2 Nd1 -83.78(13) . . . 2_676
O4 Nd1 O2 Nd1 151.22(12) . . . 2_676
O8 Nd1 O2 Nd1 56.92(15) . . . 2_676
O2 Nd1 O2 Nd1 0.0 2_676 . . 2_676
N5 Nd1 O2 Nd1 116.09(15) . . . 2_676
O5 Nd1 O2 Nd1 -114.04(16) . . . 2_676
N1 Nd1 O2 Nd1 -167.73(17) . . . 2_676
O1 Nd1 O2 Nd1 -16.69(14) 2_676 . . 2_676
C1 Nd1 O2 Nd1 -6.90(14) 2_676 . . 2_676
O2 C1 O1 Nd1 7.5(4) . . . 2_676
C2 C1 O1 Nd1 -171.1(3) . . . 2_676
O4 C4 O3 Nd2 8.5(4) . . . .
C5 C4 O3 Nd2 -179.9(3) . . . .
O10 Nd2 O3 C4 121.1(3) . . . .
O12 Nd2 O3 C4 80.6(3) . . . .
O11 Nd2 O3 C4 29.2(3) . . . .
O9 Nd2 O3 C4 -97.8(3) . . . .
O4 Nd2 O3 C4 -5.0(2) . . . .
O6 Nd2 O3 C4 -68.4(3) . . . .
O6 Nd2 O3 C4 -149.8(2) 2_775 . . .
N9 Nd2 O3 C4 162.5(3) 2_775 . . .
O5 Nd2 O3 C4 -39.5(3) . . . .
C7 Nd2 O3 C4 -50.3(3) . . . .
O6 C7 O5 Nd1 152.4(3) . . . .
C8 C7 O5 Nd1 -20.1(7) . . . .
Nd2 C7 O5 Nd1 150.7(5) . . . .
O6 C7 O5 Nd2 1.7(4) . . . .
C8 C7 O5 Nd2 -170.8(3) . . . .
O7 Nd1 O5 C7 52.9(5) . . . .
O4 Nd1 O5 C7 -158.9(5) . . . .
O2 Nd1 O5 C7 81.9(5) . . . .
O8 Nd1 O5 C7 -89.8(5) . . . .
O2 Nd1 O5 C7 -8.1(5) 2_676 . . .
N5 Nd1 O5 C7 -169.3(4) . . . .
N1 Nd1 O5 C7 129.4(5) . . . .
O1 Nd1 O5 C7 -24.9(5) 2_676 . . .
C1 Nd1 O5 C7 -18.9(5) 2_676 . . .
O7 Nd1 O5 Nd2 -159.30(13) . . . .
O4 Nd1 O5 Nd2 -11.13(10) . . . .
O2 Nd1 O5 Nd2 -130.33(14) . . . .
O8 Nd1 O5 Nd2 57.96(12) . . . .
O2 Nd1 O5 Nd2 139.66(10) 2_676 . . .
N5 Nd1 O5 Nd2 -21.58(18) . . . .
N1 Nd1 O5 Nd2 -82.84(13) . . . .
O1 Nd1 O5 Nd2 122.82(12) 2_676 . . .
C1 Nd1 O5 Nd2 128.84(12) 2_676 . . .
O10 Nd2 O5 C7 38.8(3) . . . .
O12 Nd2 O5 C7 129.2(2) . . . .
O11 Nd2 O5 C7 84.6(3) . . . .
O9 Nd2 O5 C7 -93.5(3) . . . .
O3 Nd2 O5 C7 -156.9(2) . . . .
O4 Nd2 O5 C7 173.0(3) . . . .
O6 Nd2 O5 C7 -1.0(2) . . . .
O6 Nd2 O5 C7 -34.3(3) 2_775 . . .
N9 Nd2 O5 C7 -97.9(4) 2_775 . . .
C4 Nd2 O5 C7 -172.5(3) . . . .
O10 Nd2 O5 Nd1 -123.24(12) . . . .
O12 Nd2 O5 Nd1 -32.86(16) . . . .
O11 Nd2 O5 Nd1 -77.48(12) . . . .
O9 Nd2 O5 Nd1 104.47(14) . . . .
O3 Nd2 O5 Nd1 41.01(12) . . . .
O4 Nd2 O5 Nd1 10.96(10) . . . .
O6 Nd2 O5 Nd1 -163.03(18) . . . .
O6 Nd2 O5 Nd1 163.66(10) 2_775 . . .
N9 Nd2 O5 Nd1 100.1(3) 2_775 . . .
C4 Nd2 O5 Nd1 25.47(13) . . . .
C7 Nd2 O5 Nd1 -162.1(3) . . . .
O5 C7 O6 Nd2 -1.8(4) . . . .
C8 C7 O6 Nd2 170.1(4) . . . .
O5 C7 O6 Nd2 135.5(3) . . . 2_775
C8 C7 O6 Nd2 -52.7(6) . . . 2_775
Nd2 C7 O6 Nd2 137.2(3) . . . 2_775
O10 Nd2 O6 C7 -145.4(2) . . . .
O12 Nd2 O6 C7 -90.4(3) . . . .
O11 Nd2 O6 C7 -73.8(2) . . . .
O9 Nd2 O6 C7 70.1(2) . . . .
O3 Nd2 O6 C7 41.3(3) . . . .
O4 Nd2 O6 C7 -4.4(3) . . . .
O6 Nd2 O6 C7 143.8(3) 2_775 . . .
N9 Nd2 O6 C7 148.9(2) 2_775 . . .
O5 Nd2 O6 C7 1.0(2) . . . .
C4 Nd2 O6 C7 11.7(3) . . . .
O10 Nd2 O6 Nd2 70.79(12) . . . 2_775
O12 Nd2 O6 Nd2 125.79(14) . . . 2_775
O11 Nd2 O6 Nd2 142.34(14) . . . 2_775
O9 Nd2 O6 Nd2 -73.74(12) . . . 2_775
O3 Nd2 O6 Nd2 -102.53(16) . . . 2_775
O4 Nd2 O6 Nd2 -148.29(11) . . . 2_775
O6 Nd2 O6 Nd2 0.0 2_775 . . 2_775
N9 Nd2 O6 Nd2 5.07(18) 2_775 . . 2_775
O5 Nd2 O6 Nd2 -142.85(17) . . . 2_775
C4 Nd2 O6 Nd2 -132.12(14) . . . 2_775
C7 Nd2 O6 Nd2 -143.8(3) . . . 2_775
